data_2203500
loop_
_publ_author_name
'Emilio Rodriguez-Fernandez'
'Rafael Del-Campo'
'Julio J. Criado'
'Jaun L. Manzano'
'Francisca Sanz'

_publ_section_title
;
 The antifungal agent methyl
 2-benzyl-6-diethylamino-4-phenyl-2<i>H</i>-1,3,5-thiadiazine-2-carboxylate
;
_journal_issue 4
_journal_name_full 'Acta Crystallographica Section E'
_journal_page_first o713
_journal_page_last o715
_journal_paper_doi 10.1107/S160053680400724X
_journal_volume 60
_journal_year 2004
_chemical_formula_iupac 'C22 H25 N3 O2 S'
_chemical_formula_moiety 'C22 H25 N3 O2 S'
_chemical_formula_sum 'C22 H25 N3 O2 S'
_chemical_formula_weight 395.51
_chemical_melting_point 91(1)
_chemical_name_systematic
;
2-benzyl-6-diethylamino-4-phenyl-2H-1,3,5-thiadiazine-2-carboxylate
;
_space_group_IT_number 15
_symmetry_cell_setting monoclinic
_symmetry_space_group_name_Hall '-C 2yc'
_symmetry_space_group_name_H-M 'C 1 2/c 1'
_atom_sites_solution_hydrogens difmap
_atom_sites_solution_primary direct
_atom_sites_solution_secondary difmap
_audit_creation_method SHELXL
_cell_angle_alpha 90.00
_cell_angle_beta 106.27(3)
_cell_angle_gamma 90.00
_cell_formula_units_Z 8
_cell_length_a 25.671(5)
_cell_length_b 9.252(2)
_cell_length_c 18.329(4)
_cell_measurement_reflns_used 25
_cell_measurement_temperature 293(2)
_cell_measurement_theta_max 20
_cell_measurement_theta_min 8
_cell_volume 4178.9(16)
_computing_cell_refinement CRYSOM
_computing_data_collection 'CRYSOM (Martinez-Ripoll & Cano, 1996)'
_computing_data_reduction 'XRAY80 (Stewart et al., 1990)'
_computing_molecular_graphics SHELXTL
_computing_publication_material SHELXTL
_computing_structure_refinement SHELXTL
_computing_structure_solution 'SHELXTL (Siemens, 1996)'
_diffrn_ambient_temperature 293(2)
_diffrn_measurement_device 'SEIFERT XRD 3000 S'
_diffrn_measurement_method 2\q-\w
_diffrn_radiation_monochromator graphite
_diffrn_radiation_source 'fine-focus sealed tube'
_diffrn_radiation_type CuK\a
_diffrn_radiation_wavelength 1.54180
_diffrn_reflns_av_R_equivalents 0.0218
_diffrn_reflns_av_sigmaI/netI 0.0193
_diffrn_reflns_limit_h_max 28
_diffrn_reflns_limit_h_min -27
_diffrn_reflns_limit_k_max 10
_diffrn_reflns_limit_k_min -10
_diffrn_reflns_limit_l_max 0
_diffrn_reflns_limit_l_min -19
_diffrn_reflns_number 5943
_diffrn_reflns_theta_max 59.83
_diffrn_reflns_theta_min 3.59
_diffrn_standards_decay_% <1
_diffrn_standards_interval_count 100
_diffrn_standards_number 2
_exptl_absorpt_coefficient_mu 1.549
_exptl_absorpt_correction_type none
_exptl_crystal_colour 'pale yellow'
_exptl_crystal_density_diffrn 1.257
_exptl_crystal_density_method 'not measured'
_exptl_crystal_description prismatic
_exptl_crystal_F_000 1680
_exptl_crystal_size_max 0.08
_exptl_crystal_size_mid 0.06
_exptl_crystal_size_min 0.05
_refine_diff_density_max 0.353
_refine_diff_density_min -0.228
_refine_ls_extinction_coef 0.0033(3)
_refine_ls_extinction_expression Fc^*^=kFc[1+0.001xFc^2^\l^3^/sin(2\q)]^-1/4^
_refine_ls_extinction_method SHELXL97
_refine_ls_goodness_of_fit_all 1.148
_refine_ls_goodness_of_fit_obs 1.185
_refine_ls_hydrogen_treatment refall
_refine_ls_matrix_type full
_refine_ls_number_parameters 354
_refine_ls_number_reflns 3098
_refine_ls_number_restraints 0
_refine_ls_restrained_S_all 1.150
_refine_ls_restrained_S_obs 1.185
_refine_ls_R_factor_all 0.0619
_refine_ls_R_factor_obs 0.0469
_refine_ls_shift/esd_max 0.002
_refine_ls_shift/esd_mean <0.001
_refine_ls_structure_factor_coef Fsqd
_refine_ls_weighting_details 'w = 1/[\s^2^(Fo^2^)+(0.047P)^2^+3.392P] where P = (Fo^2^+2Fc^2^)/3'
_refine_ls_weighting_scheme calc
_refine_ls_wR_factor_all 0.1181
_refine_ls_wR_factor_obs 0.1084
_reflns_number_observed 2529
_reflns_number_total 3099
_reflns_observed_criterion I>2\s(I)
_cod_data_source_file su6085.cif
_cod_data_source_block I
_cod_depositor_comments
;
The following automatic conversions were performed:

'_refine_ls_weighting_scheme' value 'calc w =
1/[\s^2^(Fo^2^)+(0.047P)^2^+3.392P] where P = (Fo^2^+2Fc^2^)/3' was
changed to 'calc'. New tag '_refine_ls_weighting_details' was
created. The value of the new tag was set to 'w =
1/[\s^2^(Fo^2^)+(0.047P)^2^+3.392P] where P = (Fo^2^+2Fc^2^)/3'.

Automatic conversion script
Id: cif_fix_values 3143 2015-03-26 13:38:13Z robertas 
;
_cod_original_cell_volume 4179.1(15)
_cod_original_sg_symbol_H-M 'C 2/c'
_cod_database_code 2203500

loop_
_symmetry_equiv_pos_as_xyz
'x, y, z'
'-x, y, -z+1/2'
'x+1/2, y+1/2, z'
'-x+1/2, y+1/2, -z+1/2'
'-x, -y, -z'
'x, -y, z-1/2'
'-x+1/2, -y+1/2, -z'
'x+1/2, -y+1/2, z-1/2'

loop_
_atom_site_aniso_label
_atom_site_aniso_U_11
_atom_site_aniso_U_22
_atom_site_aniso_U_33
_atom_site_aniso_U_12
_atom_site_aniso_U_13
_atom_site_aniso_U_23
S1 0.0571(4) 0.0749(5) 0.0516(4) 0.0054(4) 0.0199(3) -0.0017(4)
O1 0.312(5) 0.060(2) 0.091(2) -0.049(2) 0.030(2) -0.0144(15)
O2 0.166(2) 0.0621(15) 0.077(2) -0.0269(15) 0.048(2) 0.0049(12)
N1 0.0504(12) 0.0565(13) 0.0552(13) 0.0061(10) 0.0145(10) -0.0033(11)
N2 0.0519(13) 0.0657(15) 0.0671(15) 0.0105(11) 0.0202(11) -0.0058(12)
N3 0.0492(12) 0.0488(12) 0.0537(12) -0.0024(10) 0.0166(10) -0.0057(10)
C1 0.102(3) 0.113(4) 0.074(3) 0.024(3) 0.019(2) 0.014(2)
C2 0.052(2) 0.090(3) 0.079(2) 0.014(2) 0.011(2) -0.016(2)
C3 0.070(2) 0.073(2) 0.077(2) 0.016(2) 0.032(2) -0.007(2)
C4 0.086(3) 0.111(3) 0.100(3) 0.001(3) 0.051(3) -0.002(3)
C5 0.0524(15) 0.0479(15) 0.060(2) 0.0000(12) 0.0194(12) 0.0004(13)
C6 0.0468(14) 0.0442(14) 0.0494(14) -0.0007(11) 0.0147(12) 0.0036(11)
C7 0.0548(15) 0.0486(15) 0.058(2) -0.0041(12) 0.0184(12) -0.0070(13)
C8 0.085(2) 0.051(2) 0.065(2) -0.007(2) 0.026(2) -0.008(2)
C9 0.197(6) 0.062(2) 0.110(4) -0.016(3) 0.076(4) 0.015(2)
C10 0.057(2) 0.057(2) 0.058(2) -0.0086(14) 0.0107(14) -0.0108(14)
C11 0.0433(13) 0.055(2) 0.059(2) -0.0032(12) 0.0034(11) -0.0067(13)
C12 0.068(2) 0.067(2) 0.067(2) 0.000(2) 0.0145(15) -0.007(2)
C13 0.082(2) 0.082(3) 0.079(2) -0.009(2) 0.019(2) 0.012(2)
C14 0.070(2) 0.074(2) 0.094(3) -0.011(2) 0.004(2) 0.016(2)
C15 0.071(2) 0.055(2) 0.104(3) -0.001(2) -0.001(2) -0.013(2)
C16 0.062(2) 0.065(2) 0.071(2) 0.0008(15) 0.0076(15) -0.013(2)
C17 0.0497(14) 0.0435(13) 0.0476(14) -0.0019(11) 0.0170(11) 0.0019(11)
C18 0.059(2) 0.074(2) 0.053(2) 0.010(2) 0.0096(14) -0.0057(14)
C19 0.070(2) 0.085(2) 0.055(2) 0.006(2) 0.004(2) -0.011(2)
C20 0.082(2) 0.058(2) 0.056(2) 0.002(2) 0.022(2) -0.0067(14)
C21 0.065(2) 0.055(2) 0.072(2) 0.0058(15) 0.028(2) -0.0065(15)
C22 0.055(2) 0.051(2) 0.061(2) -0.0002(13) 0.0180(14) -0.0054(13)

loop_
_atom_site_label
_atom_site_fract_x
_atom_site_fract_y
_atom_site_fract_z
_atom_site_U_iso_or_equiv
_atom_site_thermal_displace_type
_atom_site_calc_flag
_atom_site_occupancy
_atom_site_type_symbol
S1 0.15786(3) 0.39028(9) 0.21029(4) 0.0603(3) Uani d 1 S
O1 0.0644(2) 0.1533(3) 0.2133(2) 0.160(2) Uani d 1 O
O2 0.09634(12) 0.2166(2) 0.32974(14) 0.0989(8) Uani d 1 O
N1 0.18925(8) 0.4519(2) 0.36024(12) 0.0541(6) Uani d 1 N
N2 0.25103(9) 0.3361(3) 0.31289(13) 0.0609(6) Uani d 1 N
N3 0.09537(8) 0.4953(2) 0.29814(11) 0.0501(5) Uani d 1 N
C1 0.2878(2) 0.1990(5) 0.4312(3) 0.0978(13) Uani d 1 C
C2 0.28970(13) 0.3369(4) 0.3888(2) 0.0751(10) Uani d 1 C
C3 0.26909(15) 0.2710(4) 0.2519(2) 0.0711(9) Uani d 1 C
C4 0.2978(2) 0.3754(6) 0.2145(3) 0.0938(12) Uani d 1 C
C5 0.20159(10) 0.3920(3) 0.30284(15) 0.0525(6) Uani d 1 C
C6 0.13943(10) 0.5138(3) 0.35113(14) 0.0466(6) Uani d 1 C
C7 0.09389(10) 0.3966(3) 0.23784(14) 0.0532(6) Uani d 1 C
C8 0.08323(13) 0.2419(3) 0.2586(2) 0.0658(8) Uani d 1 C
C9 0.0883(3) 0.0700(5) 0.3531(3) 0.116(2) Uani d 1 C
C10 0.04929(12) 0.4380(3) 0.1666(2) 0.0583(7) Uani d 1 C
C11 0.05632(10) 0.5779(3) 0.1292(2) 0.0546(7) Uani d 1 C
C12 0.06181(12) 0.5777(4) 0.0564(2) 0.0683(8) Uani d 1 C
C13 0.06429(14) 0.7031(4) 0.0176(2) 0.0817(10) Uani d 1 C
C14 0.06201(14) 0.8311(4) 0.0518(2) 0.0833(10) Uani d 1 C
C15 0.05759(14) 0.8367(4) 0.1242(3) 0.0821(11) Uani d 1 C
C16 0.05452(12) 0.7095(3) 0.1636(2) 0.0682(8) Uani d 1 C
C17 0.13755(10) 0.6153(3) 0.41339(13) 0.0462(6) Uani d 1 C
C18 0.18263(12) 0.6422(3) 0.4728(2) 0.0633(8) Uani d 1 C
C19 0.18026(14) 0.7367(4) 0.5302(2) 0.0726(9) Uani d 1 C
C20 0.13257(13) 0.8025(3) 0.5291(2) 0.0644(8) Uani d 1 C
C21 0.08780(13) 0.7767(3) 0.4705(2) 0.0624(7) Uani d 1 C
C22 0.08992(11) 0.6839(3) 0.4127(2) 0.0554(7) Uani d 1 C
H1A 0.3120(18) 0.203(5) 0.478(3) 0.125(15) Uiso d 1 H
H1B 0.2484(17) 0.186(4) 0.433(2) 0.112(13) Uiso d 1 H
H1C 0.3007(16) 0.108(4) 0.404(2) 0.116(13) Uiso d 1 H
H2A 0.2818(13) 0.420(4) 0.4158(18) 0.089(11) Uiso d 1 H
H2B 0.3242(16) 0.352(4) 0.3795(19) 0.102(12) Uiso d 1 H
H3A 0.2372(13) 0.227(4) 0.2134(17) 0.081(10) Uiso d 1 H
H3B 0.2944(13) 0.195(4) 0.2765(17) 0.082(10) Uiso d 1 H
H4A 0.3267(16) 0.424(4) 0.250(2) 0.110(14) Uiso d 1 H
H4B 0.2709(19) 0.452(5) 0.188(3) 0.144(18) Uiso d 1 H
H4C 0.3102(16) 0.329(4) 0.174(2) 0.117(13) Uiso d 1 H
H9A 0.100(2) 0.003(7) 0.319(4) 0.21(3) Uiso d 1 H
H9B 0.113(2) 0.060(6) 0.404(3) 0.16(2) Uiso d 1 H
H9C 0.046(2) 0.065(6) 0.345(3) 0.17(2) Uiso d 1 H
H10A 0.0154(12) 0.439(3) 0.1822(16) 0.074(9) Uiso d 1 H
H10B 0.0462(10) 0.365(3) 0.1320(15) 0.057(8) Uiso d 1 H
H12 0.0624(12) 0.488(4) 0.0324(17) 0.083(10) Uiso d 1 H
H13 0.0670(14) 0.698(4) -0.040(2) 0.109(12) Uiso d 1 H
H14 0.0613(16) 0.921(5) 0.023(2) 0.118(14) Uiso d 1 H
H15 0.0548(14) 0.917(4) 0.153(2) 0.097(12) Uiso d 1 H
H16 0.0493(11) 0.711(3) 0.2141(17) 0.071(9) Uiso d 1 H
H18 0.2169(12) 0.595(3) 0.4744(15) 0.071(9) Uiso d 1 H
H19 0.2133(13) 0.752(4) 0.5693(18) 0.086(10) Uiso d 1 H
H20 0.1323(11) 0.864(3) 0.5709(16) 0.072(9) Uiso d 1 H
H21 0.0544(13) 0.823(3) 0.4693(16) 0.076(9) Uiso d 1 H
H22 0.0562(12) 0.668(3) 0.3717(16) 0.074(9) Uiso d 1 H

loop_
_atom_type_symbol
_atom_type_description
_atom_type_scat_dispersion_real
_atom_type_scat_dispersion_imag
_atom_type_scat_source
C C 0.0033 0.0016 'International Tables Vol C Tables 4.2.6.8 and 6.1.1.4'
H H 0.0000 0.0000 'International Tables Vol C Tables 4.2.6.8 and 6.1.1.4'
N N 0.0061 0.0033 'International Tables Vol C Tables 4.2.6.8 and 6.1.1.4'
O O 0.0106 0.0060 'International Tables Vol C Tables 4.2.6.8 and 6.1.1.4'
S S 0.1246 0.1234 'International Tables Vol C Tables 4.2.6.8 and 6.1.1.4'

loop_
_geom_angle_atom_site_label_1
_geom_angle_atom_site_label_2
_geom_angle_atom_site_label_3
_geom_angle
C5 S1 C7 96.46(12)
C8 O2 C9 117.0(3)
C5 N1 C6 120.6(2)
C5 N2 C3 123.3(3)
C5 N2 C2 119.6(2)
C3 N2 C2 117.1(2)
C6 N3 C7 120.0(2)
C2 C1 H1A 110.(3)
C2 C1 H1B 107.(2)
H1A C1 H1B 113.(3)
C2 C1 H1C 112.(2)
H1A C1 H1C 105.(3)
H1B C1 H1C 111.(3)
N2 C2 C1 112.0(3)
N2 C2 H2A 108.0(19)
C1 C2 H2A 111.5(19)
N2 C2 H2B 104.(2)
C1 C2 H2B 113.(2)
H2A C2 H2B 108.(3)
N2 C3 C4 112.9(3)
N2 C3 H3A 109.6(17)
C4 C3 H3A 110.4(18)
N2 C3 H3B 104.8(18)
C4 C3 H3B 109.2(18)
H3A C3 H3B 110.(3)
C3 C4 H4A 112.(2)
C3 C4 H4B 109.(3)
H4A C4 H4B 107.(4)
C3 C4 H4C 112.(2)
H4A C4 H4C 112.(3)
H4B C4 H4C 105.(3)
N1 C5 N2 119.3(2)
N1 C5 S1 123.4(2)
N2 C5 S1 117.2(2)
N3 C6 N1 129.3(2)
N3 C6 C17 117.1(2)
N1 C6 C17 113.6(2)
N3 C7 C10 110.7(2)
N3 C7 C8 112.0(2)
C10 C7 C8 107.8(2)
N3 C7 S1 113.5(2)
C10 C7 S1 106.6(2)
C8 C7 S1 105.9(2)
O1 C8 O2 122.4(3)
O1 C8 C7 123.2(3)
O2 C8 C7 114.4(3)
O2 C9 H9A 108.(4)
O2 C9 H9B 105.(3)
H9A C9 H9B 109.(5)
O2 C9 H9C 103.(3)
H9A C9 H9C 112.(5)
H9B C9 H9C 119.(4)
C11 C10 C7 116.8(2)
C11 C10 H10A 110.9(17)
C7 C10 H10A 105.3(16)
C11 C10 H10B 108.4(17)
C7 C10 H10B 108.0(17)
H10A C10 H10B 107.(2)
C16 C11 C12 118.0(3)
C16 C11 C10 122.0(3)
C12 C11 C10 119.9(3)
C13 C12 C11 122.1(3)
C13 C12 H12 119.5(19)
C11 C12 H12 118.(2)
C14 C13 C12 119.2(4)
C14 C13 H13 121.(2)
C12 C13 H13 120.(2)
C13 C14 C15 120.7(4)
C13 C14 H14 119.(2)
C15 C14 H14 120.(2)
C14 C15 C16 120.3(4)
C14 C15 H15 129.(2)
C16 C15 H15 111.(2)
C11 C16 C15 119.6(3)
C11 C16 H16 118.7(18)
C15 C16 H16 121.6(18)
C18 C17 C22 118.3(2)
C18 C17 C6 121.5(2)
C22 C17 C6 120.2(2)
C17 C18 C19 120.8(3)
C17 C18 H18 119.6(16)
C19 C18 H18 119.6(17)
C20 C19 C18 120.1(3)
C20 C19 H19 123.6(19)
C18 C19 H19 116.3(19)
C21 C20 C19 119.5(3)
C21 C20 H20 123.0(17)
C19 C20 H20 117.5(17)
C20 C21 C22 120.8(3)
C20 C21 H21 119.7(18)
C22 C21 H21 119.5(18)
C17 C22 C21 120.5(3)
C17 C22 H22 121.8(17)
C21 C22 H22 117.7(17)

loop_
_geom_bond_atom_site_label_1
_geom_bond_atom_site_label_2
_geom_bond_distance
S1 C5 1.752(3)
S1 C7 1.849(3)
O1 C8 1.171(4)
O2 C8 1.274(3)
O2 C9 1.454(4)
N1 C5 1.304(3)
N1 C6 1.369(3)
N2 C5 1.335(3)
N2 C3 1.455(4)
N2 C2 1.466(4)
N3 C6 1.279(3)
N3 C7 1.426(3)
C1 C2 1.502(6)
C1 H1A 0.91(4)
C1 H1B 1.03(4)
C1 H1C 1.08(4)
C2 H2A 0.96(3)
C2 H2B 0.96(4)
C3 C4 1.494(5)
C3 H3A 1.00(3)
C3 H3B 0.98(3)
C4 H4A 0.96(4)
C4 H4B 1.02(5)
C4 H4C 0.98(4)
C6 C17 1.489(3)
C7 C10 1.525(4)
C7 C8 1.525(4)
C9 H9A 0.99(7)
C9 H9B 0.98(5)
C9 H9C 1.07(5)
C10 C11 1.500(4)
C10 H10A 0.99(3)
C10 H10B 0.91(3)
C11 C16 1.377(4)
C11 C12 1.379(4)
C12 C13 1.372(5)
C12 H12 0.94(3)
C13 C14 1.349(5)
C13 H13 1.07(4)
C14 C15 1.364(5)
C14 H14 0.98(4)
C15 C16 1.396(5)
C15 H15 0.92(4)
C16 H16 0.97(3)
C17 C18 1.372(4)
C17 C22 1.375(4)
C18 C19 1.382(4)
C18 H18 0.98(3)
C19 C20 1.363(4)
C19 H19 0.96(3)
C20 C21 1.356(4)
C20 H20 0.96(3)
C21 C22 1.377(4)
C21 H21 0.95(3)
C22 H22 0.98(3)

loop_
_geom_hbond_atom_site_label_D
_geom_hbond_atom_site_label_H
_geom_hbond_atom_site_label_A
_geom_hbond_site_symmetry_A
_geom_hbond_distance_DH
_geom_hbond_distance_HA
_geom_hbond_distance_DA
_geom_hbond_angle_DHA
_geom_hbond_publ_flag
C2 H2A N1 . 0.97(4) 2.33(3) 2.702(4) 102(2) ?
C3 H3A S1 . 1.01(3) 2.52(4) 2.955(4) 106(2) ?
C10 H10B O1 . 0.92(3) 2.43(3) 2.763(4) 102(2) ?
C15 H15 O1 1_565 0.93(4) 2.43(4) 3.334(5) 165(3) yes
C16 H16 N3 . 0.97(3) 2.60(3) 3.108(4) 113(2) ?
C18 H18 N1 . 0.98(3) 2.41(3) 2.754(4) 100(2) ?

loop_
_geom_torsion_atom_site_label_1
_geom_torsion_atom_site_label_2
_geom_torsion_atom_site_label_3
_geom_torsion_atom_site_label_4
_geom_torsion
C5 S1 C7 C8 -80.8(2)
C5 S1 C7 C10 164.6(2)
C5 S1 C7 N3 42.5(2)
C7 S1 C5 N1 -28.3(3)
C7 S1 C5 N2 155.7(2)
C9 O2 C8 O1 1.6(4)
C9 O2 C8 C7 -178.5(2)
C6 N1 C5 S1 2.2(4)
C5 N1 C6 C17 -161.9(2)
C5 N1 C6 N3 18.9(4)
C6 N1 C5 N2 178.0(2)
C3 N2 C5 S1 -2.0(4)
C2 N2 C5 S1 178.9(2)
C3 N2 C5 N1 -178.1(2)
C2 N2 C5 N1 2.7(4)
C2 N2 C3 C4 -87.5(3)
C5 N2 C2 C1 93.4(3)
C3 N2 C2 C1 -85.7(3)
C5 N2 C3 C4 93.3(3)
C6 N3 C7 S1 -34.8(3)
C7 N3 C6 N1 0.8(4)
C6 N3 C7 C8 85.0(3)
C6 N3 C7 C10 -154.6(2)
C7 N3 C6 C17 -178.2(2)
N3 C6 C17 C18 179.9(2)
N1 C6 C17 C18 0.6(4)
N3 C6 C17 C22 0.3(4)
N1 C6 C17 C22 -178.9(2)
S1 C7 C8 O2 100.5(2)
S1 C7 C8 O1 -79.7(3)
N3 C7 C8 O2 -23.6(3)
N3 C7 C8 O1 156.0(3)
N3 C7 C10 C11 66.1(3)
S1 C7 C10 C11 -57.7(3)
C10 C7 C8 O2 -145.7(2)
C10 C7 C8 O1 34.1(3)
C8 C7 C10 C11 -171.1(2)
C7 C10 C11 C12 116.6(3)
C7 C10 C11 C16 -67.2(3)
C10 C11 C16 C15 -175.6(2)
C10 C11 C12 C13 175.1(2)
C12 C11 C16 C15 0.7(4)
C16 C11 C12 C13 -1.4(4)
C11 C12 C13 C14 0.8(4)
C12 C13 C14 C15 0.3(4)
C13 C14 C15 C16 -0.9(4)
C14 C15 C16 C11 0.4(4)
C6 C17 C22 C21 179.3(2)
C6 C17 C18 C19 -179.9(2)
C18 C17 C22 C21 -0.2(4)
C22 C17 C18 C19 -0.4(4)
C17 C18 C19 C20 1.1(4)
C18 C19 C20 C21 -1.2(4)
C19 C20 C21 C22 0.5(4)
C20 C21 C22 C17 0.1(4)
